data_4300122
loop_
_publ_author_name
'Booyong S. Lim'
'James P. Donahue'
'R. H. Holm'

_publ_contact_author R.H.Holm
_publ_contact_author_address
;
   R.H.Holm
   Dept. of Chemistry and Chemical Biology 
   Harvard University 
   Cambridge, MA 02138
   USA
;
_publ_contact_author_email holm@chemistry.harvard.edu
_publ_section_title
;
Synthesis and Structures of Bis(dithiolene)molybdenum Complexes Related to
the Active Sites of the DMSO Reductase Enzyme Family
;
_journal_name_full 'Inorganic Chemistry'
_journal_page_first 263
_journal_page_last 273
_journal_paper_doi 10.1021/ic9908672
_journal_volume 39
_journal_year 2000
_chemical_formula_sum 'C31 H53 Mo N O S4 Se'
_chemical_formula_weight 758.88
_chemical_name_systematic
; 
[Mo(CO)(SePh)(S2C2Me2)2](Bu4N) 
;
_space_group_IT_number 14
_symmetry_cell_setting monoclinic
_symmetry_space_group_name_Hall '-P 2ybc'
_symmetry_space_group_name_H-M 'P 1 21/c 1'
_atom_sites_solution_hydrogens geom
_atom_sites_solution_primary direct
_atom_sites_solution_secondary difmap
_audit_creation_method SHELXL
_cell_angle_alpha 90.00
_cell_angle_beta 97.75(3)
_cell_angle_gamma 90.00
_cell_formula_units_Z 4
_cell_length_a 9.476(3)
_cell_length_b 19.967(4)
_cell_length_c 19.285(6)
_cell_measurement_temperature 213(2)
_cell_volume 3615.5(18)
_computing_structure_refinement 'SHELXL-93 (Sheldrick, 1993)'
_computing_structure_solution 'SHELXS-86 (Sheldrick, 1990)'
_diffrn_ambient_temperature 213(2)
_diffrn_radiation_monochromator graphite
_diffrn_radiation_source 'fine-focus sealed tube'
_diffrn_radiation_type MoK\a
_diffrn_radiation_wavelength 0.71073
_diffrn_reflns_av_R_equivalents 0.1183
_diffrn_reflns_av_sigmaI/netI 0.1362
_diffrn_reflns_limit_h_max 12
_diffrn_reflns_limit_h_min -12
_diffrn_reflns_limit_k_max 17
_diffrn_reflns_limit_k_min -26
_diffrn_reflns_limit_l_max 25
_diffrn_reflns_limit_l_min -24
_diffrn_reflns_number 15343
_diffrn_reflns_theta_max 22.50
_diffrn_reflns_theta_min 1.47
_exptl_absorpt_coefficient_mu 1.624
_exptl_crystal_colour 'Dark green-brown'
_exptl_crystal_density_diffrn 1.394
_exptl_crystal_description Rhomb
_exptl_crystal_F_000 1576
_exptl_crystal_size_max 0.20
_exptl_crystal_size_mid 0.16
_exptl_crystal_size_min 0.12
_refine_diff_density_max 0.593
_refine_diff_density_min -0.550
_refine_diff_density_rms 0.093
_refine_ls_extinction_method none
_refine_ls_goodness_of_fit_all 1.050
_refine_ls_goodness_of_fit_obs 1.209
_refine_ls_matrix_type full
_refine_ls_number_parameters 352
_refine_ls_number_reflns 4724
_refine_ls_number_restraints 18
_refine_ls_restrained_S_all 1.056
_refine_ls_restrained_S_obs 1.208
_refine_ls_R_factor_all 0.1314
_refine_ls_R_factor_obs 0.0535
_refine_ls_shift/esd_max 0.000
_refine_ls_shift/esd_mean 0.000
_refine_ls_structure_factor_coef Fsqd
_refine_ls_weighting_details 'w=1/[\s^2^(Fo^2^)+(0.0257P)^2^+0.0000P] where P=(Fo^2^+2Fc^2^)/3'
_refine_ls_weighting_scheme calc
_refine_ls_wR_factor_all 0.0968
_refine_ls_wR_factor_obs 0.0806
_reflns_number_observed 2656
_reflns_number_total 4733
_reflns_observed_criterion >2sigma(I)
_cod_depositor_comments
;
The following automatic conversions were performed:

'_refine_ls_weighting_scheme' value 'calc
w=1/[\s^2^(Fo^2^)+(0.0257P)^2^+0.0000P] where P=(Fo^2^+2Fc^2^)/3' was
changed to 'calc'. New tag '_refine_ls_weighting_details' was
created. The value of the new tag was set to
'w=1/[\s^2^(Fo^2^)+(0.0257P)^2^+0.0000P] where P=(Fo^2^+2Fc^2^)/3'.

Automatic conversion script
Id: cif_fix_values 3143 2015-03-26 13:38:13Z robertas 
;
_cod_original_cell_volume 3615.6(17)
_cod_database_code 4300122

loop_
_symmetry_equiv_pos_as_xyz
'x, y, z'
'-x, y+1/2, -z+1/2'
'-x, -y, -z'
'x, -y-1/2, z-1/2'

loop_
_atom_site_aniso_label
_atom_site_aniso_U_11
_atom_site_aniso_U_22
_atom_site_aniso_U_33
_atom_site_aniso_U_23
_atom_site_aniso_U_13
_atom_site_aniso_U_12
Mo1 0.0318(4) 0.0335(5) 0.0353(5) 0.0002(4) 0.0022(3) 0.0037(4)
Se1 0.0451(6) 0.0384(6) 0.0497(7) 0.0018(5) -0.0016(5) 0.0094(5)
S1 0.0308(13) 0.053(2) 0.053(2) -0.0050(12) -0.0015(12) 0.0026(11)
S2 0.060(2) 0.054(2) 0.0373(15) 0.0081(11) 0.0094(13) 0.0210(13)
S4 0.0463(15) 0.0340(14) 0.045(2) 0.0028(11) 0.0075(12) -0.0050(11)
S3 0.052(2) 0.0405(15) 0.0384(15) 0.0062(11) -0.0011(12) -0.0062(11)
O1 0.061(5) 0.054(4) 0.067(5) 0.013(3) 0.026(4) 0.011(3)
N1 0.040(5) 0.042(5) 0.055(5) -0.013(4) 0.021(4) 0.008(4)
C1 0.052(7) 0.048(7) 0.048(7) 0.005(5) 0.005(5) 0.016(5)
C2 0.041(6) 0.061(7) 0.050(7) -0.022(5) 0.000(5) 0.010(5)
C3 0.037(6) 0.081(8) 0.025(6) -0.007(5) -0.007(5) 0.027(5)
C6 0.042(7) 0.111(9) 0.075(8) -0.020(6) -0.012(6) 0.009(6)
C7 0.071(7) 0.109(9) 0.040(6) -0.007(6) -0.006(5) 0.052(6)
C5 0.027(5) 0.045(6) 0.047(6) -0.007(5) 0.004(4) 0.004(4)
C4 0.036(5) 0.048(6) 0.024(5) 0.000(4) 0.003(4) 0.006(4)
C9 0.055(6) 0.044(6) 0.055(6) -0.012(5) -0.004(5) -0.004(5)
C8 0.082(8) 0.071(7) 0.043(7) 0.006(5) 0.002(6) 0.000(5)
C10 0.039(6) 0.025(5) 0.051(6) -0.003(4) -0.003(5) -0.004(4)
C11 0.080(8) 0.047(7) 0.056(8) 0.001(6) 0.028(7) 0.013(6)
C12 0.095(9) 0.049(7) 0.046(7) -0.005(5) 0.026(7) -0.019(6)
C13 0.057(7) 0.061(7) 0.049(8) 0.000(5) 0.002(6) -0.005(5)
C14 0.055(7) 0.033(6) 0.065(8) -0.003(5) 0.012(6) 0.009(5)
C15 0.041(6) 0.055(6) 0.038(6) -0.008(5) -0.002(5) -0.006(5)
C16 0.036(6) 0.042(6) 0.066(7) -0.005(5) 0.014(5) 0.010(4)
C17 0.064(7) 0.041(6) 0.052(7) -0.014(5) 0.010(5) -0.011(5)
C18 0.074(8) 0.076(8) 0.067(8) 0.023(6) 0.007(6) -0.007(6)
C19 0.097(9) 0.072(8) 0.078(8) 0.017(6) -0.017(7) -0.029(6)
C20 0.048(6) 0.051(6) 0.053(7) -0.017(5) 0.019(5) 0.001(5)
C21 0.043(6) 0.050(6) 0.076(7) -0.015(5) -0.002(5) 0.016(5)
C22 0.061(7) 0.070(8) 0.087(8) -0.012(6) -0.007(6) 0.002(6)
C23 0.047(7) 0.079(8) 0.110(9) -0.019(6) 0.005(6) -0.017(6)
C24 0.062(4) 0.110(5) 0.113(5) -0.016(4) 0.028(4) -0.006(4)
C25 0.063(4) 0.111(5) 0.114(5) -0.016(4) 0.028(3) -0.006(4)
C26 0.064(4) 0.112(5) 0.115(5) -0.016(4) 0.028(3) -0.005(4)
C27 0.068(4) 0.116(5) 0.120(6) -0.015(4) 0.029(4) -0.004(4)
C28 0.056(7) 0.048(7) 0.065(7) -0.011(5) 0.014(6) 0.016(5)
C29 0.048(6) 0.041(6) 0.053(6) -0.003(5) -0.007(5) 0.012(5)
C30 0.074(7) 0.064(8) 0.075(8) 0.007(6) 0.043(6) 0.003(6)
C31 0.072(7) 0.055(7) 0.062(7) -0.006(5) 0.005(6) 0.008(5)

loop_
_atom_site_label
_atom_site_type_symbol
_atom_site_fract_x
_atom_site_fract_y
_atom_site_fract_z
_atom_site_U_iso_or_equiv
_atom_site_thermal_displace_type
_atom_site_occupancy
_atom_site_calc_flag
_atom_site_refinement_flags
_atom_site_disorder_group
Mo1 Mo -0.20897(7) 0.56778(3) -0.21155(4) 0.0337(2) Uani 1 d . .
Se1 Se -0.34676(9) 0.67941(4) -0.21049(5) 0.0451(3) Uani 1 d . .
S1 S 0.0092(2) 0.62590(10) -0.19127(11) 0.0463(6) Uani 1 d . .
S2 S -0.0759(2) 0.49431(11) -0.13216(11) 0.0504(7) Uani 1 d . .
S4 S -0.3234(2) 0.47509(10) -0.26648(11) 0.0416(6) Uani 1 d . .
S3 S -0.2082(2) 0.60310(10) -0.32934(11) 0.0443(6) Uani 1 d . .
O1 O -0.4106(7) 0.5387(3) -0.0977(3) 0.059(2) Uani 1 d . .
N1 N -0.1676(7) 0.6058(3) 0.2856(3) 0.044(2) Uani 1 d . .
C1 C -0.3353(10) 0.5497(4) -0.1390(5) 0.049(3) Uani 1 d . .
C2 C 0.1265(9) 0.5861(4) -0.1303(4) 0.051(3) Uani 1 d . .
C3 C 0.0913(9) 0.5280(5) -0.1019(4) 0.049(3) Uani 1 d . .
C6 C 0.2719(9) 0.6199(5) -0.1110(5) 0.078(3) Uani 1 d . .
H4A H 0.2748(9) 0.6607(5) -0.1371(5) 0.117 Uiso 1 calc R .
H4B H 0.3457(9) 0.5903(5) -0.1219(5) 0.117 Uiso 1 calc R .
H4C H 0.2863(9) 0.6299(5) -0.0618(5) 0.117 Uiso 1 calc R .
C7 C 0.1826(9) 0.4878(4) -0.0469(4) 0.075(3) Uani 1 d . .
H5A H 0.1318(9) 0.4485(4) -0.0359(4) 0.112 Uiso 1 calc R .
H5B H 0.2053(9) 0.5145(4) -0.0054(4) 0.112 Uiso 1 calc R .
H5C H 0.2690(9) 0.4749(4) -0.0642(4) 0.112 Uiso 1 calc R .
C5 C -0.3241(8) 0.4817(4) -0.3568(4) 0.040(2) Uani 1 d . .
C4 C -0.2687(8) 0.5363(4) -0.3833(4) 0.036(2) Uani 1 d . .
C9 C -0.3859(8) 0.4228(4) -0.3989(4) 0.053(2) Uani 1 d . .
H8A H -0.4186(8) 0.3901(4) -0.3682(4) 0.079 Uiso 1 calc R .
H8B H -0.3142(8) 0.4032(4) -0.4233(4) 0.079 Uiso 1 calc R .
H8C H -0.4645(8) 0.4374(4) -0.4322(4) 0.079 Uiso 1 calc R .
C8 C -0.2622(9) 0.5455(4) -0.4604(4) 0.066(3) Uani 1 d . .
H9A H -0.2188(9) 0.5879(4) -0.4679(4) 0.099 Uiso 1 calc R .
H9B H -0.3569(9) 0.5445(4) -0.4854(4) 0.099 Uiso 1 calc R .
H9C H -0.2068(9) 0.5101(4) -0.4768(4) 0.099 Uiso 1 calc R .
C10 C -0.3381(9) 0.7074(4) -0.1151(4) 0.039(2) Uani 1 d . .
C11 C -0.4366(11) 0.7756(4) -0.0302(5) 0.059(3) Uani 1 d . .
H11A H -0.5083(11) 0.8039(4) -0.0191(5) 0.071 Uiso 1 calc R .
C12 C -0.3239(12) 0.7581(4) 0.0202(5) 0.062(3) Uani 1 d . .
H12A H -0.3176(12) 0.7762(4) 0.0649(5) 0.074 Uiso 1 calc R .
C13 C -0.2210(10) 0.7139(4) 0.0042(5) 0.056(3) Uani 1 d . .
H13A H -0.1475(10) 0.7010(4) 0.0385(5) 0.067 Uiso 1 calc R .
C14 C -0.4403(9) 0.7508(4) -0.0961(5) 0.051(3) Uani 1 d . .
H14A H -0.5148(9) 0.7635(4) -0.1299(5) 0.061 Uiso 1 calc R .
C15 C -0.2276(8) 0.6888(4) -0.0632(4) 0.045(2) Uani 1 d . .
H15A H -0.1579(8) 0.6593(4) -0.0740(4) 0.054 Uiso 1 calc R .
C16 C -0.3118(8) 0.6325(4) 0.2561(4) 0.048(2) Uani 1 d . .
H16A H -0.3088(8) 0.6809(4) 0.2593(4) 0.057 Uiso 1 calc R .
H16B H -0.3803(8) 0.6169(4) 0.2855(4) 0.057 Uiso 1 calc R .
C17 C -0.3664(9) 0.6138(4) 0.1811(4) 0.052(3) Uani 1 d . .
H17A H -0.2931(9) 0.6228(4) 0.1517(4) 0.063 Uiso 1 calc R .
H17B H -0.3874(9) 0.5663(4) 0.1784(4) 0.063 Uiso 1 calc R .
C18 C -0.4987(10) 0.6528(4) 0.1543(5) 0.073(3) Uani 1 d . .
H18A H -0.5684(10) 0.6459(4) 0.1861(5) 0.087 Uiso 1 calc R .
H18B H -0.4750(10) 0.7000(4) 0.1553(5) 0.087 Uiso 1 calc R .
C19 C -0.5667(11) 0.6352(4) 0.0814(5) 0.085(4) Uani 1 d . .
H19A H -0.6498(11) 0.6624(4) 0.0690(5) 0.127 Uiso 1 calc R .
H19B H -0.5937(11) 0.5888(4) 0.0798(5) 0.127 Uiso 1 calc R .
H19C H -0.5001(11) 0.6431(4) 0.0489(5) 0.127 Uiso 1 calc R .
C20 C -0.1364(9) 0.6350(4) 0.3594(4) 0.050(2) Uani 1 d . .
H20A H -0.1277(9) 0.6832(4) 0.3556(4) 0.059 Uiso 1 calc R .
H20B H -0.2173(9) 0.6260(4) 0.3839(4) 0.059 Uiso 1 calc R .
C21 C -0.0021(9) 0.6082(4) 0.4036(4) 0.057(3) Uani 1 d . .
H21A H -0.0181(9) 0.5623(4) 0.4170(4) 0.069 Uiso 1 calc R .
H21B H 0.0761(9) 0.6085(4) 0.3759(4) 0.069 Uiso 1 calc R .
C22 C 0.0378(10) 0.6504(5) 0.4691(5) 0.074(3) Uani 1 d . .
H22A H -0.0479(10) 0.6602(5) 0.4897(5) 0.089 Uiso 1 calc R .
H22B H 0.1006(10) 0.6245(5) 0.5029(5) 0.089 Uiso 1 calc R .
C23 C 0.1105(9) 0.7157(5) 0.4556(5) 0.079(3) Uani 1 d . .
H23A H 0.1327(9) 0.7398(5) 0.4987(5) 0.119 Uiso 1 calc R .
H23B H 0.0481(9) 0.7422(5) 0.4231(5) 0.119 Uiso 1 calc R .
H23C H 0.1967(9) 0.7065(5) 0.4363(5) 0.119 Uiso 1 calc R .
C24 C -0.0550(11) 0.6265(5) 0.2425(6) 0.093(2) Uani 1 d U .
H24A H -0.0688(11) 0.6014(5) 0.1990(6) 0.112 Uiso 1 calc R .
H24B H 0.0370(11) 0.6138(5) 0.2673(6) 0.112 Uiso 1 calc R .
C25 C -0.0505(10) 0.7020(5) 0.2245(5) 0.094(2) Uani 1 d U .
H25A H -0.0443(10) 0.7275(5) 0.2676(5) 0.113 Uiso 1 calc R .
H25B H -0.1391(10) 0.7141(5) 0.1960(5) 0.113 Uiso 1 calc R .
C26 C 0.0798(10) 0.7230(5) 0.1837(5) 0.096(2) Uani 1 d U .
H26A H 0.0949(10) 0.6898(5) 0.1487(5) 0.115 Uiso 1 calc R .
H26B H 0.0625(10) 0.7662(5) 0.1611(5) 0.115 Uiso 1 calc R .
C27 C 0.2023(10) 0.7262(5) 0.2390(5) 0.100(2) Uani 1 d U .
H27A H 0.2859(10) 0.7386(5) 0.2190(5) 0.149 Uiso 1 calc R .
H27B H 0.2166(10) 0.6831(5) 0.2610(5) 0.149 Uiso 1 calc R .
H27C H 0.1844(10) 0.7589(5) 0.2733(5) 0.149 Uiso 1 calc R .
C28 C -0.1658(9) 0.5305(4) 0.2871(4) 0.056(3) Uani 1 d . .
H28A H -0.0704(9) 0.5160(4) 0.3056(4) 0.067 Uiso 1 calc R .
H28B H -0.1855(9) 0.5143(4) 0.2394(4) 0.067 Uiso 1 calc R .
C29 C -0.2702(9) 0.4975(4) 0.3299(4) 0.049(2) Uani 1 d . .
H29A H -0.2532(9) 0.5141(4) 0.3775(4) 0.058 Uiso 1 calc R .
H29B H -0.3665(9) 0.5097(4) 0.3104(4) 0.058 Uiso 1 calc R .
C30 C -0.2565(10) 0.4225(4) 0.3305(5) 0.068(3) Uani 1 d . .
H30A H -0.1600(10) 0.4106(4) 0.3501(5) 0.082 Uiso 1 calc R .
H30B H -0.2722(10) 0.4063(4) 0.2827(5) 0.082 Uiso 1 calc R .
C31 C -0.3593(9) 0.3880(4) 0.3720(4) 0.064(3) Uani 1 d . .
H31A H -0.3453(9) 0.3404(4) 0.3704(4) 0.095 Uiso 1 calc R .
H31B H -0.4551(9) 0.3986(4) 0.3522(4) 0.095 Uiso 1 calc R .
H31C H -0.3429(9) 0.4029(4) 0.4197(4) 0.095 Uiso 1 calc R .

loop_
_atom_type_symbol
_atom_type_description
_atom_type_scat_dispersion_real
_atom_type_scat_dispersion_imag
_atom_type_scat_source
C C 0.0033 0.0016 'International Tables Vol C Tables 4.2.6.8 and 6.1.1.4'
H H 0.0000 0.0000 'International Tables Vol C Tables 4.2.6.8 and 6.1.1.4'
N N 0.0061 0.0033 'International Tables Vol C Tables 4.2.6.8 and 6.1.1.4'
O O 0.0106 0.0060 'International Tables Vol C Tables 4.2.6.8 and 6.1.1.4'
S S 0.1246 0.1234 'International Tables Vol C Tables 4.2.6.8 and 6.1.1.4'
Se Se -0.0929 2.2259 'International Tables Vol C Tables 4.2.6.8 and 6.1.1.4'
Mo Mo -1.6832 0.6857 'International Tables Vol C Tables 4.2.6.8 and 6.1.1.4'

loop_
_geom_angle_atom_site_label_1
_geom_angle_atom_site_label_2
_geom_angle_atom_site_label_3
_geom_angle
_geom_angle_site_symmetry_1
_geom_angle_site_symmetry_3
_geom_angle_publ_flag
C1 Mo1 S4 83.6(2) . . ?
C1 Mo1 S1 124.7(2) . . ?
S4 Mo1 S1 144.25(8) . . ?
C1 Mo1 S2 75.6(2) . . ?
S4 Mo1 S2 88.64(8) . . ?
S1 Mo1 S2 79.54(8) . . ?
C1 Mo1 S3 143.4(2) . . ?
S4 Mo1 S3 82.09(8) . . ?
S1 Mo1 S3 84.09(8) . . ?
S2 Mo1 S3 137.21(9) . . ?
C1 Mo1 Se1 78.4(2) . . ?
S4 Mo1 Se1 119.00(6) . . ?
S1 Mo1 Se1 90.39(6) . . ?
S2 Mo1 Se1 139.24(6) . . ?
S3 Mo1 Se1 79.54(6) . . ?
C10 Se1 Mo1 107.6(2) . . ?
C2 S1 Mo1 111.2(3) . . ?
C3 S2 Mo1 111.0(3) . . ?
C5 S4 Mo1 109.5(3) . . ?
C4 S3 Mo1 107.5(3) . . ?
C24 N1 C28 106.2(6) . . ?
C24 N1 C16 111.8(7) . . ?
C28 N1 C16 111.6(6) . . ?
C24 N1 C20 110.4(7) . . ?
C28 N1 C20 111.2(6) . . ?
C16 N1 C20 105.6(6) . . ?
O1 C1 Mo1 178.8(8) . . ?
C3 C2 C6 123.0(8) . . ?
C3 C2 S1 120.6(7) . . ?
C6 C2 S1 116.4(7) . . ?
C2 C3 C7 126.6(8) . . ?
C2 C3 S2 117.4(6) . . ?
C7 C3 S2 116.0(7) . . ?
C4 C5 C9 125.0(8) . . ?
C4 C5 S4 119.5(6) . . ?
C9 C5 S4 115.4(6) . . ?
C5 C4 C8 123.1(7) . . ?
C5 C4 S3 120.6(6) . . ?
C8 C4 S3 116.2(6) . . ?
C14 C10 C15 117.5(8) . . ?
C14 C10 Se1 119.7(7) . . ?
C15 C10 Se1 122.7(7) . . ?
C14 C11 C12 118.8(9) . . ?
C13 C12 C11 120.3(9) . . ?
C12 C13 C15 119.8(8) . . ?
C11 C14 C10 123.0(8) . . ?
C13 C15 C10 120.6(8) . . ?
N1 C16 C17 116.7(7) . . ?
C18 C17 C16 111.2(7) . . ?
C19 C18 C17 115.5(8) . . ?
C21 C20 N1 115.3(6) . . ?
C22 C21 C20 111.4(7) . . ?
C23 C22 C21 113.6(8) . . ?
N1 C24 C25 115.8(8) . . ?
C24 C25 C26 114.2(8) . . ?
C27 C26 C25 103.9(9) . . ?
N1 C28 C29 115.9(7) . . ?
C30 C29 C28 112.0(7) . . ?
C29 C30 C31 113.5(7) . . ?

loop_
_geom_bond_atom_site_label_1
_geom_bond_atom_site_label_2
_geom_bond_distance
_geom_bond_site_symmetry_2
_geom_bond_publ_flag
Mo1 C1 1.993(10) . ?
Mo1 S4 2.327(2) . ?
Mo1 S1 2.357(2) . ?
Mo1 S2 2.359(2) . ?
Mo1 S3 2.379(2) . ?
Mo1 Se1 2.5848(11) . ?
Se1 C10 1.915(8) . ?
S1 C2 1.702(8) . ?
S2 C3 1.748(9) . ?
S4 C5 1.746(8) . ?
S3 C4 1.741(8) . ?
O1 C1 1.159(9) . ?
N1 C24 1.496(11) . ?
N1 C28 1.504(9) . ?
N1 C16 1.505(8) . ?
N1 C20 1.530(9) . ?
C2 C3 1.344(11) . ?
C2 C6 1.534(11) . ?
C3 C7 1.507(10) . ?
C5 C4 1.341(10) . ?
C5 C9 1.503(9) . ?
C4 C8 1.506(9) . ?
C10 C14 1.384(10) . ?
C10 C15 1.397(9) . ?
C11 C14 1.361(10) . ?
C11 C12 1.388(11) . ?
C12 C13 1.380(11) . ?
C13 C15 1.387(10) . ?
C16 C17 1.515(9) . ?
C17 C18 1.507(10) . ?
C18 C19 1.507(10) . ?
C20 C21 1.529(9) . ?
C21 C22 1.523(10) . ?
C22 C23 1.514(10) . ?
C24 C25 1.550(12) . ?
C25 C26 1.606(12) . ?
C26 C27 1.468(12) . ?
C28 C29 1.520(10) . ?
C29 C30 1.503(10) . ?
C30 C31 1.508(10) . ?
